data_7038464
loop_
_publ_author_name
'McKeown, P.'
'Davidson, M. G.'
'Lowe, J. P.'
'Mahon, M. F.'
'Thomas, L. H.'
'Woodman, T. J.'
'Jones, M. D.'

_publ_section_title
;
 Aminopiperidine based complexes for lactide polymerisation.
;
_journal_issue 12
_journal_name_full 'Dalton transactions (Cambridge, England : 2003)'
_journal_page_first 5374
_journal_page_last 5387
_journal_paper_doi 10.1039/c5dt04695e
_journal_volume 45
_journal_year 2016
_chemical_absolute_configuration ad
_chemical_formula_sum 'C68 H100 Hf I4 N4 O4'
_chemical_formula_weight 1723.60
_space_group_crystal_system orthorhombic
_space_group_IT_number 43
_space_group_name_Hall 'F 2 -2d'
_space_group_name_H-M_alt 'F d d 2'
_symmetry_space_group_name_Hall 'F 2 -2d'
_symmetry_space_group_name_H-M 'F d d 2'
_atom_sites_solution_hydrogens geom
_atom_sites_solution_primary difmap
_atom_sites_solution_secondary difmap?
_audit_creation_method SHELXL-2014/7
_audit_update_record
;
2015-10-20 deposited with the CCDC.
2016-02-18 downloaded from the CCDC.
;
_cell_angle_alpha 90
_cell_angle_beta 90
_cell_angle_gamma 90
_cell_formula_units_Z 16
_cell_length_a 54.9146(5)
_cell_length_b 35.8227(3)
_cell_length_c 13.38270(10)
_cell_measurement_reflns_used 33952
_cell_measurement_temperature 150(2)
_cell_measurement_theta_max 28.9710
_cell_measurement_theta_min 3.7000
_cell_volume 26326.3(4)
_computing_cell_refinement
;
CrysAlisPro, Agilent Technologies,
Version 1.171.37.33 (release 27-03-2014 CrysAlis171 .NET)
(compiled Mar 27 2014,17:12:48)
;
_computing_data_collection
;
CrysAlisPro, Agilent Technologies,
Version 1.171.37.33 (release 27-03-2014 CrysAlis171 .NET)
(compiled Mar 27 2014,17:12:48)
;
_computing_data_reduction
;
CrysAlisPro, Agilent Technologies,
Version 1.171.37.33 (release 27-03-2014 CrysAlis171 .NET)
(compiled Mar 27 2014,17:12:48)
;
_computing_structure_refinement 'SHELXL-2014/7 (Sheldrick, 2014)'
_computing_structure_solution SHELXS
_diffrn_ambient_temperature 150(2)
_diffrn_detector 'CCD plate'
_diffrn_detector_area_resol_mean 16.1468
_diffrn_detector_type EosS2
_diffrn_measured_fraction_theta_full 0.997
_diffrn_measured_fraction_theta_max 0.993
_diffrn_measurement_device 'four-circle diffractometer'
_diffrn_measurement_device_type 'New Xcalibur, EosS2'
_diffrn_radiation_monochromator graphite
_diffrn_radiation_probe x-ray
_diffrn_radiation_type 'Mo K\a'
_diffrn_radiation_wavelength 0.71073
_diffrn_reflns_av_R_equivalents 0.0337
_diffrn_reflns_av_unetI/netI 0.0310
_diffrn_reflns_Laue_measured_fraction_full 0.997
_diffrn_reflns_Laue_measured_fraction_max 0.993
_diffrn_reflns_limit_h_max 64
_diffrn_reflns_limit_h_min -70
_diffrn_reflns_limit_k_max 46
_diffrn_reflns_limit_k_min -46
_diffrn_reflns_limit_l_max 17
_diffrn_reflns_limit_l_min -17
_diffrn_reflns_number 51826
_diffrn_reflns_point_group_measured_fraction_full 0.980
_diffrn_reflns_point_group_measured_fraction_max 0.956
_diffrn_reflns_theta_full 25.242
_diffrn_reflns_theta_max 27.483
_diffrn_reflns_theta_min 3.183
_diffrn_source 'Enhance (Mo) X-ray Source'
_exptl_absorpt_coefficient_mu 3.511
_exptl_absorpt_correction_T_max 1.00000
_exptl_absorpt_correction_T_min 0.80243
_exptl_absorpt_correction_type multi-scan
_exptl_absorpt_process_details
;
CrysAlisPro, Agilent Technologies,
Version 1.171.37.33 (release 27-03-2014 CrysAlis171 .NET)
(compiled Mar 27 2014,17:12:48)
Empirical absorption correction using spherical harmonics,
 implemented in SCALE3 ABSPACK scaling algorithm.
;
_exptl_crystal_colour colourless
_exptl_crystal_density_diffrn 1.739
_exptl_crystal_description block
_exptl_crystal_F_000 13632
_exptl_crystal_size_max 0.300
_exptl_crystal_size_mid 0.200
_exptl_crystal_size_min 0.200
_refine_diff_density_max 0.520
_refine_diff_density_min -0.452
_refine_diff_density_rms 0.062
_refine_ls_abs_structure_details
;
 Flack x determined using 5721 quotients [(I+)-(I-)]/[(I+)+(I-)]
 (Parsons, Flack and Wagner, Acta Cryst. B69 (2013) 249-259).
;
_refine_ls_abs_structure_Flack -0.007(2)
_refine_ls_extinction_method none
_refine_ls_goodness_of_fit_ref 0.990
_refine_ls_hydrogen_treatment constr
_refine_ls_matrix_type full
_refine_ls_number_parameters 634
_refine_ls_number_reflns 14439
_refine_ls_number_restraints 1
_refine_ls_restrained_S_all 0.990
_refine_ls_R_factor_all 0.0216
_refine_ls_R_factor_gt 0.0186
_refine_ls_shift/su_max 0.010
_refine_ls_shift/su_mean 0.000
_refine_ls_structure_factor_coef Fsqd
_refine_ls_weighting_details 'w=1/[\s^2^(Fo^2^)+(0.0182P)^2^] where P=(Fo^2^+2Fc^2^)/3'
_refine_ls_weighting_scheme calc
_refine_ls_wR_factor_gt 0.0374
_refine_ls_wR_factor_ref 0.0377
_reflns_Friedel_coverage 0.847
_reflns_Friedel_fraction_full 0.961
_reflns_Friedel_fraction_max 0.917
_reflns_number_gt 13319
_reflns_number_total 14439
_reflns_threshold_expression 'I > 2\s(I)'
_cod_data_source_file c5dt04695e2.cif
_cod_data_source_block Hf_3_2
_cod_depositor_comments 'Adding full bibliography for 7038454--7038468.cif.'
_cod_database_code 7038464
_shelx_shelxl_version_number 2014/7
_shelx_space_group_comment
;
The symmetry employed for this shelxl refinement is uniquely defined
by the following loop, which should always be used as a source of
symmetry information in preference to the above space-group names.
They are only intended as comments.
;
_shelx_estimated_absorpt_t_min 0.419
_shelx_estimated_absorpt_t_max 0.540

loop_
_space_group_symop_operation_xyz
'x, y, z'
'-x, -y, z'
'-x+1/4, y+1/4, z+1/4'
'x+1/4, -y+1/4, z+1/4'
'x, y+1/2, z+1/2'
'-x, -y+1/2, z+1/2'
'-x+1/4, y+3/4, z+3/4'
'x+1/4, -y+3/4, z+3/4'
'x+1/2, y, z+1/2'
'-x+1/2, -y, z+1/2'
'-x+3/4, y+1/4, z+3/4'
'x+3/4, -y+1/4, z+3/4'
'x+1/2, y+1/2, z'
'-x+1/2, -y+1/2, z'
'-x+3/4, y+3/4, z+1/4'
'x+3/4, -y+3/4, z+1/4'

loop_
_atom_site_label
_atom_site_type_symbol
_atom_site_fract_x
_atom_site_fract_y
_atom_site_fract_z
_atom_site_U_iso_or_equiv
_atom_site_adp_type
_atom_site_occupancy
_atom_site_site_symmetry_order
_atom_site_calc_flag
_atom_site_refinement_flags_posn
_atom_site_refinement_flags_adp
Hf1 Hf 0.63017(2) 0.58763(2) 0.03379(2) 0.01693(4) Uani 1 1 d . .
O1 O 0.64689(5) 0.59875(7) -0.09880(19) 0.0215(6) Uani 1 1 d . .
C1 C 0.67018(7) 0.59547(10) -0.1215(3) 0.0189(8) Uani 1 1 d . .
I2 I 0.49584(2) 0.55865(2) -0.14470(3) 0.03643(8) Uani 1 1 d . .
O2 O 0.65341(5) 0.55044(7) 0.08229(19) 0.0210(6) Uani 1 1 d . .
C2 C 0.67790(7) 0.57402(11) -0.2034(3) 0.0219(8) Uani 1 1 d . .
I3 I 0.65113(2) 0.54870(2) -0.29262(2) 0.03750(8) Uani 1 1 d . .
O3 O 0.60368(5) 0.55132(7) -0.00203(19) 0.0197(6) Uani 1 1 d . .
N3 N 0.60222(6) 0.62959(8) -0.0445(2) 0.0174(7) Uani 1 1 d . .
C3 C 0.70220(8) 0.56884(11) -0.2257(3) 0.0256(9) Uani 1 1 d . .
H3 H 0.7069 0.5540 -0.2813 0.031 Uiso 1 1 calc R U
I4 I 0.57387(2) 0.48380(2) 0.09942(2) 0.02837(6) Uani 1 1 d . .
O4 O 0.61467(5) 0.60750(7) 0.15899(19) 0.0222(6) Uani 1 1 d . .
C4 C 0.71959(7) 0.58550(11) -0.1662(3) 0.0234(9) Uani 1 1 d . .
I5 I 0.75671(2) 0.57695(2) -0.19488(2) 0.03620(8) Uani 1 1 d . .
N5 N 0.58510(6) 0.63539(9) -0.2038(2) 0.0207(7) Uani 1 1 d . .
C5 C 0.71275(7) 0.60760(11) -0.0861(3) 0.0196(8) Uani 1 1 d . .
H5 H 0.7249 0.6191 -0.0461 0.024 Uiso 1 1 calc R U
N6 N 0.67212(6) 0.67563(8) -0.0214(2) 0.0198(7) Uani 1 1 d . .
C6 C 0.68829(7) 0.61320(10) -0.0637(3) 0.0192(8) Uani 1 1 d . .
C7 C 0.68177(7) 0.64063(10) 0.0171(3) 0.0193(8) Uani 1 1 d . .
H7 H 0.6969 0.6464 0.0554 0.023 Uiso 1 1 calc R U
N8 N 0.66231(6) 0.62925(8) 0.0913(2) 0.0181(7) Uani 1 1 d . .
C8 C 0.68844(8) 0.69725(11) -0.0845(3) 0.0244(9) Uani 1 1 d . .
H8A H 0.6928 0.6826 -0.1447 0.029 Uiso 1 1 calc R U
H8B H 0.7036 0.7029 -0.0476 0.029 Uiso 1 1 calc R U
C9 C 0.67611(9) 0.73327(11) -0.1153(3) 0.0316(10) Uani 1 1 d . .
H9A H 0.6617 0.7275 -0.1570 0.038 Uiso 1 1 calc R U
H9B H 0.6875 0.7484 -0.1559 0.038 Uiso 1 1 calc R U
C10 C 0.66811(8) 0.75586(11) -0.0232(3) 0.0310(10) Uani 1 1 d . .
H10A H 0.6827 0.7646 0.0136 0.037 Uiso 1 1 calc R U
H10B H 0.6588 0.7781 -0.0451 0.037 Uiso 1 1 calc R U
C11 C 0.65222(8) 0.73211(10) 0.0461(3) 0.0253(9) Uani 1 1 d . .
H11A H 0.6488 0.7460 0.1086 0.030 Uiso 1 1 calc R U
H11B H 0.6365 0.7265 0.0131 0.030 Uiso 1 1 calc R U
C12 C 0.66556(7) 0.69605(10) 0.0698(3) 0.0204(8) Uani 1 1 d . .
H12 H 0.6807 0.7020 0.1082 0.024 Uiso 1 1 calc R U
C13 C 0.65127(7) 0.66629(10) 0.1251(3) 0.0226(9) Uani 1 1 d . .
H13A H 0.6338 0.6675 0.1074 0.027 Uiso 1 1 calc R U
H13B H 0.6530 0.6694 0.1982 0.027 Uiso 1 1 calc R U
C14 C 0.67412(7) 0.61021(10) 0.1794(3) 0.0194(8) Uani 1 1 d . .
H14A H 0.6847 0.6284 0.2144 0.023 Uiso 1 1 calc R U
H14B H 0.6613 0.6023 0.2267 0.023 Uiso 1 1 calc R U
C15 C 0.68920(8) 0.57673(10) 0.1513(3) 0.0202(8) Uani 1 1 d . .
C16 C 0.71378(7) 0.57535(10) 0.1693(3) 0.0206(8) Uani 1 1 d . .
H16 H 0.7215 0.5961 0.1998 0.025 Uiso 1 1 calc R U
C17 C 0.72769(7) 0.54424(11) 0.1438(3) 0.0235(9) Uani 1 1 d . .
C18 C 0.71529(7) 0.51358(11) 0.1045(3) 0.0246(9) Uani 1 1 d . .
H18 H 0.7243 0.4916 0.0902 0.030 Uiso 1 1 calc R U
C19 C 0.69029(7) 0.51349(10) 0.0849(3) 0.0220(8) Uani 1 1 d . .
C20 C 0.67747(7) 0.54644(10) 0.1061(3) 0.0186(8) Uani 1 1 d . .
C21 C 0.75524(8) 0.54326(12) 0.1624(3) 0.0302(10) Uani 1 1 d . .
C22 C 0.76066(9) 0.53872(14) 0.2736(4) 0.0413(12) Uani 1 1 d . .
H22A H 0.7528 0.5160 0.2984 0.062 Uiso 1 1 calc R U
H22B H 0.7544 0.5604 0.3101 0.062 Uiso 1 1 calc R U
H22C H 0.7783 0.5369 0.2836 0.062 Uiso 1 1 calc R U
C23 C 0.76753(8) 0.51145(13) 0.1055(4) 0.0402(11) Uani 1 1 d . .
H23A H 0.7613 0.4875 0.1298 0.060 Uiso 1 1 calc R U
H23B H 0.7852 0.5126 0.1163 0.060 Uiso 1 1 calc R U
H23C H 0.7640 0.5139 0.0340 0.060 Uiso 1 1 calc R U
C24 C 0.76670(8) 0.58061(13) 0.1256(4) 0.0391(11) Uani 1 1 d . .
H24A H 0.7845 0.5794 0.1326 0.059 Uiso 1 1 calc R U
H24B H 0.7604 0.6013 0.1658 0.059 Uiso 1 1 calc R U
H24C H 0.7625 0.5846 0.0553 0.059 Uiso 1 1 calc R U
C25 C 0.67730(7) 0.47889(10) 0.0401(3) 0.0246(9) Uani 1 1 d . .
C26 C 0.69465(9) 0.44516(11) 0.0344(4) 0.0410(12) Uani 1 1 d . .
H26A H 0.7090 0.4518 -0.0055 0.062 Uiso 1 1 calc R U
H26B H 0.6862 0.4241 0.0030 0.062 Uiso 1 1 calc R U
H26C H 0.6998 0.4381 0.1019 0.062 Uiso 1 1 calc R U
C27 C 0.66855(9) 0.48784(13) -0.0654(3) 0.0393(12) Uani 1 1 d . .
H27A H 0.6573 0.5091 -0.0632 0.059 Uiso 1 1 calc R U
H27B H 0.6602 0.4661 -0.0933 0.059 Uiso 1 1 calc R U
H27C H 0.6826 0.4941 -0.1075 0.059 Uiso 1 1 calc R U
C28 C 0.65544(9) 0.46789(13) 0.1059(4) 0.0426(12) Uani 1 1 d . .
H28A H 0.6610 0.4637 0.1746 0.064 Uiso 1 1 calc R U
H28B H 0.6481 0.4449 0.0799 0.064 Uiso 1 1 calc R U
H28C H 0.6433 0.4880 0.1050 0.064 Uiso 1 1 calc R U
C29 C 0.58053(7) 0.55200(10) -0.0322(3) 0.0196(8) Uani 1 1 d . .
C30 C 0.56334(7) 0.52599(10) -0.0004(3) 0.0211(8) Uani 1 1 d . .
C31 C 0.53929(7) 0.52750(11) -0.0316(3) 0.0234(9) Uani 1 1 d . .
H31 H 0.5280 0.5093 -0.0094 0.028 Uiso 1 1 calc R U
C32 C 0.53193(7) 0.55572(11) -0.0951(3) 0.0247(9) Uani 1 1 d . .
C33 C 0.54852(7) 0.58270(10) -0.1277(3) 0.0205(8) Uani 1 1 d . .
H33 H 0.5433 0.6025 -0.1700 0.025 Uiso 1 1 calc R U
C34 C 0.57269(7) 0.58029(11) -0.0978(3) 0.0213(8) Uani 1 1 d . .
C35 C 0.59191(7) 0.60735(10) -0.1317(3) 0.0181(8) Uani 1 1 d . .
H35 H 0.6056 0.5925 -0.1611 0.022 Uiso 1 1 calc R U
C36 C 0.58051(8) 0.62191(12) -0.3061(3) 0.0308(10) Uani 1 1 d . .
H36A H 0.5667 0.6042 -0.3060 0.037 Uiso 1 1 calc R U
H36B H 0.5951 0.6087 -0.3317 0.037 Uiso 1 1 calc R U
C37 C 0.57468(9) 0.65521(14) -0.3729(3) 0.0422(12) Uani 1 1 d . .
H37A H 0.5595 0.6672 -0.3495 0.051 Uiso 1 1 calc R U
H37B H 0.5720 0.6464 -0.4422 0.051 Uiso 1 1 calc R U
C38 C 0.59532(11) 0.68386(16) -0.3722(4) 0.0497(14) Uani 1 1 d . .
H38A H 0.6097 0.6733 -0.4064 0.060 Uiso 1 1 calc R U
H38B H 0.5902 0.7064 -0.4094 0.060 Uiso 1 1 calc R U
C39 C 0.60217(10) 0.69470(13) -0.2656(3) 0.0395(12) Uani 1 1 d . .
H39A H 0.5888 0.7091 -0.2346 0.047 Uiso 1 1 calc R U
H39B H 0.6170 0.7104 -0.2660 0.047 Uiso 1 1 calc R U
C40 C 0.60683(7) 0.65910(11) -0.2058(3) 0.0251(8) Uani 1 1 d . .
H40 H 0.6204 0.6450 -0.2380 0.030 Uiso 1 1 calc R U
C41 C 0.61255(8) 0.66390(10) -0.0957(3) 0.0227(9) Uani 1 1 d . .
H41A H 0.6048 0.6869 -0.0693 0.027 Uiso 1 1 calc R U
H41B H 0.6304 0.6655 -0.0850 0.027 Uiso 1 1 calc R U
C42 C 0.58250(7) 0.64292(10) 0.0271(3) 0.0193(8) Uani 1 1 d . .
H42A H 0.5885 0.6661 0.0592 0.023 Uiso 1 1 calc R U
H42B H 0.5681 0.6498 -0.0134 0.023 Uiso 1 1 calc R U
C43 C 0.57396(7) 0.61745(10) 0.1084(3) 0.0208(8) Uani 1 1 d . .
C44 C 0.59040(8) 0.60316(10) 0.1785(3) 0.0218(9) Uani 1 1 d . .
C45 C 0.58206(8) 0.58507(11) 0.2653(3) 0.0261(9) Uani 1 1 d . .
C46 C 0.55706(8) 0.58098(11) 0.2745(3) 0.0307(10) Uani 1 1 d . .
H46 H 0.5511 0.5684 0.3320 0.037 Uiso 1 1 calc R U
C47 C 0.54012(8) 0.59386(11) 0.2060(3) 0.0269(9) Uani 1 1 d . .
C48 C 0.54897(7) 0.61235(10) 0.1220(3) 0.0240(9) Uani 1 1 d . .
H48 H 0.5379 0.6216 0.0734 0.029 Uiso 1 1 calc R U
C49 C 0.59985(8) 0.57167(12) 0.3473(3) 0.0305(10) Uani 1 1 d . .
C50 C 0.61415(9) 0.60523(14) 0.3870(3) 0.0384(11) Uani 1 1 d . .
H50A H 0.6247 0.5972 0.4420 0.058 Uiso 1 1 calc R U
H50B H 0.6028 0.6243 0.4111 0.058 Uiso 1 1 calc R U
H50C H 0.6242 0.6157 0.3332 0.058 Uiso 1 1 calc R U
C51 C 0.61752(9) 0.54176(13) 0.3079(3) 0.0398(12) Uani 1 1 d . .
H51A H 0.6275 0.5324 0.3631 0.060 Uiso 1 1 calc R U
H51B H 0.6281 0.5527 0.2566 0.060 Uiso 1 1 calc R U
H51C H 0.6082 0.5211 0.2789 0.060 Uiso 1 1 calc R U
C52 C 0.58617(11) 0.55481(15) 0.4375(4) 0.0495(14) Uani 1 1 d . .
H52A H 0.5779 0.5319 0.4168 0.074 Uiso 1 1 calc R U
H52B H 0.5741 0.5728 0.4621 0.074 Uiso 1 1 calc R U
H52C H 0.5978 0.5491 0.4908 0.074 Uiso 1 1 calc R U
C53 C 0.51294(8) 0.58776(13) 0.2244(3) 0.0347(11) Uani 1 1 d . .
C54 C 0.49714(9) 0.60107(18) 0.1367(4) 0.0541(15) Uani 1 1 d . .
H54A H 0.4979 0.6283 0.1320 0.081 Uiso 1 1 calc R U
H54B H 0.4802 0.5933 0.1477 0.081 Uiso 1 1 calc R U
H54C H 0.5032 0.5900 0.0745 0.081 Uiso 1 1 calc R U
C55 C 0.50543(10) 0.60878(18) 0.3179(4) 0.0628(17) Uani 1 1 d . .
H55A H 0.5111 0.6347 0.3135 0.094 Uiso 1 1 calc R U
H55B H 0.5127 0.5968 0.3766 0.094 Uiso 1 1 calc R U
H55C H 0.4876 0.6084 0.3241 0.094 Uiso 1 1 calc R U
C56 C 0.50768(11) 0.54594(15) 0.2371(5) 0.0608(16) Uani 1 1 d . .
H56A H 0.4901 0.5421 0.2435 0.091 Uiso 1 1 calc R U
H56B H 0.5159 0.5367 0.2972 0.091 Uiso 1 1 calc R U
H56C H 0.5137 0.5323 0.1785 0.091 Uiso 1 1 calc R U

loop_
_atom_site_aniso_label
_atom_site_aniso_U_11
_atom_site_aniso_U_22
_atom_site_aniso_U_33
_atom_site_aniso_U_23
_atom_site_aniso_U_13
_atom_site_aniso_U_12
Hf1 0.01479(7) 0.01644(7) 0.01955(7) -0.00350(6) -0.00266(7) 0.00066(6)
O1 0.0153(15) 0.0282(15) 0.0211(14) -0.0039(11) -0.0005(11) 0.0008(11)
C1 0.019(2) 0.0200(19) 0.0179(19) 0.0024(15) -0.0024(16) 0.0018(15)
I2 0.01804(14) 0.02813(14) 0.0631(2) 0.00455(14) -0.01268(14) -0.00381(11)
O2 0.0161(14) 0.0187(13) 0.0282(15) -0.0041(11) -0.0048(12) 0.0013(11)
C2 0.018(2) 0.025(2) 0.022(2) -0.0063(17) -0.0016(17) -0.0023(15)
I3 0.02727(16) 0.05232(19) 0.03291(15) -0.02030(14) -0.00425(13) -0.00553(14)
O3 0.0171(15) 0.0193(14) 0.0228(13) -0.0049(10) -0.0038(11) 0.0003(11)
N3 0.0150(17) 0.0161(15) 0.0210(16) -0.0035(13) 0.0001(13) -0.0009(12)
C3 0.028(2) 0.028(2) 0.021(2) -0.0060(17) 0.0003(18) 0.0034(17)
I4 0.03182(15) 0.02365(13) 0.02965(14) 0.00283(11) -0.00337(12) -0.00094(11)
O4 0.0204(15) 0.0240(15) 0.0221(14) -0.0044(11) 0.0011(12) 0.0015(12)
C4 0.015(2) 0.023(2) 0.032(2) 0.0014(17) 0.0032(17) 0.0028(16)
I5 0.01817(14) 0.04760(18) 0.04285(18) -0.00692(13) 0.00439(12) 0.00411(12)
N5 0.0188(17) 0.0247(16) 0.0188(16) 0.0002(14) -0.0037(14) -0.0018(13)
C5 0.015(2) 0.021(2) 0.023(2) -0.0014(15) -0.0035(16) -0.0026(16)
N6 0.0191(18) 0.0147(15) 0.0257(17) -0.0020(13) -0.0020(14) -0.0006(13)
C6 0.018(2) 0.0175(19) 0.022(2) -0.0032(15) -0.0028(16) 0.0036(15)
C7 0.016(2) 0.0184(19) 0.023(2) -0.0020(15) -0.0023(16) -0.0043(15)
N8 0.0207(17) 0.0141(15) 0.0193(16) -0.0047(12) -0.0034(14) 0.0023(12)
C8 0.026(2) 0.020(2) 0.027(2) -0.0007(16) 0.0020(18) 0.0024(17)
C9 0.041(3) 0.021(2) 0.033(2) 0.0064(18) -0.008(2) -0.0004(19)
C10 0.038(3) 0.015(2) 0.041(3) 0.0015(18) -0.009(2) 0.0007(18)
C11 0.027(2) 0.0167(18) 0.032(2) -0.0048(17) -0.0045(19) 0.0012(15)
C12 0.020(2) 0.0161(18) 0.025(2) -0.0034(14) -0.0046(17) -0.0015(15)
C13 0.023(2) 0.0170(19) 0.028(2) -0.0047(16) -0.0008(17) 0.0027(16)
C14 0.024(2) 0.0153(18) 0.0192(19) -0.0039(15) -0.0061(16) 0.0036(16)
C15 0.024(2) 0.0179(19) 0.0185(19) 0.0014(15) -0.0067(17) 0.0008(16)
C16 0.021(2) 0.0184(19) 0.022(2) -0.0014(15) -0.0044(17) -0.0021(16)
C17 0.023(2) 0.024(2) 0.024(2) 0.0044(16) -0.0058(17) 0.0027(16)
C18 0.025(2) 0.0179(19) 0.031(2) 0.0018(17) -0.0022(19) 0.0075(16)
C19 0.025(2) 0.0162(18) 0.025(2) 0.0015(15) -0.0031(17) -0.0001(16)
C20 0.022(2) 0.0173(18) 0.0168(18) 0.0006(15) -0.0034(17) -0.0003(15)
C21 0.022(2) 0.025(2) 0.043(3) -0.0006(19) -0.010(2) 0.0017(18)
C22 0.031(3) 0.043(3) 0.049(3) 0.003(2) -0.018(2) 0.003(2)
C23 0.021(2) 0.038(3) 0.062(3) -0.008(2) -0.005(2) 0.008(2)
C24 0.020(2) 0.039(3) 0.058(3) 0.008(2) -0.003(2) -0.002(2)
C25 0.027(2) 0.0165(18) 0.030(2) -0.0071(17) -0.0085(19) 0.0018(15)
C26 0.044(3) 0.022(2) 0.057(3) -0.012(2) -0.016(3) 0.0058(19)
C27 0.047(3) 0.032(3) 0.039(3) -0.009(2) -0.017(2) 0.008(2)
C28 0.050(3) 0.028(2) 0.050(3) -0.003(2) 0.004(3) -0.010(2)
C29 0.017(2) 0.0184(19) 0.023(2) -0.0076(15) -0.0026(16) 0.0034(15)
C30 0.024(2) 0.0164(19) 0.0233(19) -0.0023(15) -0.0006(17) 0.0032(16)
C31 0.021(2) 0.023(2) 0.027(2) -0.0028(17) 0.0011(18) -0.0063(17)
C32 0.017(2) 0.024(2) 0.034(2) -0.0060(17) -0.0094(18) -0.0002(16)
C33 0.019(2) 0.0186(19) 0.023(2) -0.0040(15) -0.0050(17) -0.0006(15)
C34 0.017(2) 0.019(2) 0.027(2) -0.0078(16) -0.0020(17) 0.0022(15)
C35 0.016(2) 0.0182(19) 0.020(2) -0.0027(15) -0.0035(16) 0.0000(15)
C36 0.027(2) 0.041(3) 0.024(2) -0.0041(19) -0.0030(19) -0.004(2)
C37 0.043(3) 0.060(3) 0.024(2) 0.005(2) -0.010(2) -0.001(2)
C38 0.058(4) 0.059(3) 0.033(3) 0.023(2) -0.008(2) -0.011(3)
C39 0.046(3) 0.038(3) 0.034(3) 0.014(2) -0.003(2) -0.010(2)
C40 0.022(2) 0.027(2) 0.027(2) 0.0016(18) -0.0013(19) -0.0050(17)
C41 0.020(2) 0.0142(19) 0.033(2) 0.0000(16) -0.0001(17) -0.0049(16)
C42 0.018(2) 0.0160(17) 0.0237(19) -0.0039(16) 0.0006(17) 0.0043(14)
C43 0.023(2) 0.0176(18) 0.0220(19) -0.0081(16) 0.0047(17) 0.0029(16)
C44 0.027(2) 0.0159(19) 0.023(2) -0.0085(15) -0.0003(17) -0.0018(16)
C45 0.033(3) 0.021(2) 0.025(2) -0.0058(16) 0.0036(18) -0.0027(17)
C46 0.039(3) 0.023(2) 0.030(2) -0.0021(18) 0.012(2) -0.0030(18)
C47 0.026(2) 0.023(2) 0.032(2) -0.0069(18) 0.008(2) -0.0035(17)
C48 0.020(2) 0.0200(19) 0.032(2) -0.0068(17) 0.0028(18) 0.0013(16)
C49 0.038(3) 0.032(2) 0.021(2) 0.0006(18) 0.001(2) -0.002(2)
C50 0.045(3) 0.046(3) 0.025(2) -0.008(2) -0.002(2) -0.002(2)
C51 0.048(3) 0.034(2) 0.037(3) 0.003(2) -0.007(2) 0.007(2)
C52 0.061(4) 0.055(3) 0.032(3) 0.014(2) 0.001(3) -0.008(3)
C53 0.023(2) 0.041(3) 0.040(3) -0.002(2) 0.009(2) -0.004(2)
C54 0.026(3) 0.074(4) 0.063(4) 0.000(3) 0.007(3) -0.005(3)
C55 0.039(3) 0.085(4) 0.065(4) -0.021(3) 0.016(3) -0.003(3)
C56 0.051(4) 0.041(3) 0.090(5) 0.000(3) 0.018(3) -0.017(3)

loop_
_atom_type_symbol
_atom_type_description
_atom_type_scat_dispersion_real
_atom_type_scat_dispersion_imag
_atom_type_scat_source
C C 0.0033 0.0016 'International Tables Vol C Tables 4.2.6.8 and 6.1.1.4'
H H 0.0000 0.0000 'International Tables Vol C Tables 4.2.6.8 and 6.1.1.4'
N N 0.0061 0.0033 'International Tables Vol C Tables 4.2.6.8 and 6.1.1.4'
O O 0.0106 0.0060 'International Tables Vol C Tables 4.2.6.8 and 6.1.1.4'
I I -0.4742 1.8119 'International Tables Vol C Tables 4.2.6.8 and 6.1.1.4'
Hf Hf -0.5830 6.1852 'International Tables Vol C Tables 4.2.6.8 and 6.1.1.4'

loop_
_geom_angle_atom_site_label_1
_geom_angle_atom_site_label_2
_geom_angle_atom_site_label_3
_geom_angle
O2 Hf1 O3 96.35(10)
O2 Hf1 O4 103.94(11)
O3 Hf1 O4 96.99(11)
O2 Hf1 O1 97.35(11)
O3 Hf1 O1 104.19(10)
O4 Hf1 O1 147.98(11)
O2 Hf1 N3 173.17(10)
O3 Hf1 N3 80.66(10)
O4 Hf1 N3 82.58(11)
O1 Hf1 N3 77.58(10)
O2 Hf1 N8 80.74(10)
O3 Hf1 N8 175.12(10)
O4 Hf1 N8 80.00(10)
O1 Hf1 N8 80.16(10)
N3 Hf1 N8 102.65(10)
C1 O1 Hf1 128.3(2)
O1 C1 C2 121.4(3)
O1 C1 C6 121.1(3)
C2 C1 C6 117.5(3)
C20 O2 Hf1 141.2(2)
C3 C2 C1 122.3(4)
C3 C2 I3 119.8(3)
C1 C2 I3 117.9(3)
C29 O3 Hf1 138.6(2)
C41 N3 C35 102.5(3)
C41 N3 C42 107.2(3)
C35 N3 C42 112.5(3)
C41 N3 Hf1 117.9(2)
C35 N3 Hf1 104.2(2)
C42 N3 Hf1 112.2(2)
C4 C3 C2 119.1(4)
C4 C3 H3 120.4
C2 C3 H3 120.4
C44 O4 Hf1 122.1(2)
C3 C4 C5 120.5(4)
C3 C4 I5 120.3(3)
C5 C4 I5 119.3(3)
C35 N5 C40 101.8(3)
C35 N5 C36 116.0(3)
C40 N5 C36 108.2(3)
C4 C5 C6 120.8(4)
C4 C5 H5 119.6
C6 C5 H5 119.6
C8 N6 C7 116.1(3)
C8 N6 C12 111.6(3)
C7 N6 C12 102.9(3)
C5 C6 C1 119.8(3)
C5 C6 C7 118.6(3)
C1 C6 C7 121.4(3)
N6 C7 C6 113.3(3)
N6 C7 N8 102.0(3)
C6 C7 N8 117.6(3)
N6 C7 H7 107.8
C6 C7 H7 107.8
N8 C7 H7 107.8
C14 N8 C7 109.3(3)
C14 N8 C13 109.4(3)
C7 N8 C13 103.9(3)
C14 N8 Hf1 106.4(2)
C7 N8 Hf1 117.9(2)
C13 N8 Hf1 109.7(2)
N6 C8 C9 109.6(3)
N6 C8 H8A 109.7
C9 C8 H8A 109.7
N6 C8 H8B 109.7
C9 C8 H8B 109.7
H8A C8 H8B 108.2
C8 C9 C10 111.0(3)
C8 C9 H9A 109.4
C10 C9 H9A 109.4
C8 C9 H9B 109.4
C10 C9 H9B 109.4
H9A C9 H9B 108.0
C11 C10 C9 110.8(3)
C11 C10 H10A 109.5
C9 C10 H10A 109.5
C11 C10 H10B 109.5
C9 C10 H10B 109.5
H10A C10 H10B 108.1
C12 C11 C10 108.9(3)
C12 C11 H11A 109.9
C10 C11 H11A 109.9
C12 C11 H11B 109.9
C10 C11 H11B 109.9
H11A C11 H11B 108.3
N6 C12 C13 100.5(3)
N6 C12 C11 111.6(3)
C13 C12 C11 116.8(3)
N6 C12 H12 109.2
C13 C12 H12 109.2
C11 C12 H12 109.2
C12 C13 N8 105.1(3)
C12 C13 H13A 110.7
N8 C13 H13A 110.7
C12 C13 H13B 110.7
N8 C13 H13B 110.7
H13A C13 H13B 108.8
C15 C14 N8 113.7(3)
C15 C14 H14A 108.8
N8 C14 H14A 108.8
C15 C14 H14B 108.8
N8 C14 H14B 108.8
H14A C14 H14B 107.7
C16 C15 C20 120.1(4)
C16 C15 C14 121.7(3)
C20 C15 C14 118.2(4)
C15 C16 C17 121.7(4)
C15 C16 H16 119.2
C17 C16 H16 119.2
C16 C17 C18 117.0(4)
C16 C17 C21 121.3(4)
C18 C17 C21 121.6(3)
C17 C18 C19 123.5(4)
C17 C18 H18 118.3
C19 C18 H18 118.3
C18 C19 C20 116.9(3)
C18 C19 C25 121.7(3)
C20 C19 C25 121.3(3)
O2 C20 C15 117.7(3)
O2 C20 C19 121.7(3)
C15 C20 C19 120.6(4)
C22 C21 C23 108.7(4)
C22 C21 C17 110.7(4)
C23 C21 C17 111.8(3)
C22 C21 C24 108.7(4)
C23 C21 C24 107.7(4)
C17 C21 C24 109.1(3)
C21 C22 H22A 109.5
C21 C22 H22B 109.5
H22A C22 H22B 109.5
C21 C22 H22C 109.5
H22A C22 H22C 109.5
H22B C22 H22C 109.5
C21 C23 H23A 109.5
C21 C23 H23B 109.5
H23A C23 H23B 109.5
C21 C23 H23C 109.5
H23A C23 H23C 109.5
H23B C23 H23C 109.5
C21 C24 H24A 109.5
C21 C24 H24B 109.5
H24A C24 H24B 109.5
C21 C24 H24C 109.5
H24A C24 H24C 109.5
H24B C24 H24C 109.5
C27 C25 C26 108.3(4)
C27 C25 C28 109.7(4)
C26 C25 C28 108.1(4)
C27 C25 C19 109.6(3)
C26 C25 C19 111.2(3)
C28 C25 C19 110.0(3)
C25 C26 H26A 109.5
C25 C26 H26B 109.5
H26A C26 H26B 109.5
C25 C26 H26C 109.5
H26A C26 H26C 109.5
H26B C26 H26C 109.5
C25 C27 H27A 109.5
C25 C27 H27B 109.5
H27A C27 H27B 109.5
C25 C27 H27C 109.5
H27A C27 H27C 109.5
H27B C27 H27C 109.5
C25 C28 H28A 109.5
C25 C28 H28B 109.5
H28A C28 H28B 109.5
C25 C28 H28C 109.5
H28A C28 H28C 109.5
H28B C28 H28C 109.5
O3 C29 C30 122.7(3)
O3 C29 C34 119.6(3)
C30 C29 C34 117.7(4)
C31 C30 C29 121.9(4)
C31 C30 I4 118.8(3)
C29 C30 I4 119.3(3)
C32 C31 C30 119.5(4)
C32 C31 H31 120.2
C30 C31 H31 120.2
C31 C32 C33 120.5(4)
C31 C32 I2 120.6(3)
C33 C32 I2 118.9(3)
C34 C33 C32 119.3(4)
C34 C33 H33 120.3
C32 C33 H33 120.3
C33 C34 C29 121.1(4)
C33 C34 C35 123.0(4)
C29 C34 C35 115.9(3)
N5 C35 C34 117.9(3)
N5 C35 N3 104.2(3)
C34 C35 N3 111.6(3)
N5 C35 H35 107.6
C34 C35 H35 107.6
N3 C35 H35 107.6
N5 C36 C37 108.9(4)
N5 C36 H36A 109.9
C37 C36 H36A 109.9
N5 C36 H36B 109.9
C37 C36 H36B 109.9
H36A C36 H36B 108.3
C36 C37 C38 111.5(4)
C36 C37 H37A 109.3
C38 C37 H37A 109.3
C36 C37 H37B 109.3
C38 C37 H37B 109.3
H37A C37 H37B 108.0
C39 C38 C37 111.0(4)
C39 C38 H38A 109.4
C37 C38 H38A 109.4
C39 C38 H38B 109.4
C37 C38 H38B 109.4
H38A C38 H38B 108.0
C38 C39 C40 108.6(4)
C38 C39 H39A 110.0
C40 C39 H39A 110.0
C38 C39 H39B 110.0
C40 C39 H39B 110.0
H39A C39 H39B 108.3
N5 C40 C41 102.5(3)
N5 C40 C39 110.9(3)
C41 C40 C39 116.7(4)
N5 C40 H40 108.8
C41 C40 H40 108.8
C39 C40 H40 108.8
C40 C41 N3 105.6(3)
C40 C41 H41A 110.6
N3 C41 H41A 110.6
C40 C41 H41B 110.6
N3 C41 H41B 110.6
H41A C41 H41B 108.7
C43 C42 N3 119.3(3)
C43 C42 H42A 107.5
N3 C42 H42A 107.5
C43 C42 H42B 107.5
N3 C42 H42B 107.5
H42A C42 H42B 107.0
C48 C43 C44 119.9(4)
C48 C43 C42 118.9(4)
C44 C43 C42 120.6(3)
O4 C44 C43 117.4(3)
O4 C44 C45 121.8(4)
C43 C44 C45 120.8(4)
C46 C45 C44 116.4(4)
C46 C45 C49 122.0(4)
C44 C45 C49 121.6(4)
C47 C46 C45 124.8(4)
C47 C46 H46 117.6
C45 C46 H46 117.6
C46 C47 C48 117.3(4)
C46 C47 C53 120.1(4)
C48 C47 C53 122.6(4)
C47 C48 C43 120.7(4)
C47 C48 H48 119.7
C43 C48 H48 119.7
C50 C49 C51 110.0(4)
C50 C49 C52 106.6(4)
C51 C49 C52 107.6(4)
C50 C49 C45 109.1(4)
C51 C49 C45 111.8(3)
C52 C49 C45 111.6(4)
C49 C50 H50A 109.5
C49 C50 H50B 109.5
H50A C50 H50B 109.5
C49 C50 H50C 109.5
H50A C50 H50C 109.5
H50B C50 H50C 109.5
C49 C51 H51A 109.5
C49 C51 H51B 109.5
H51A C51 H51B 109.5
C49 C51 H51C 109.5
H51A C51 H51C 109.5
H51B C51 H51C 109.5
C49 C52 H52A 109.5
C49 C52 H52B 109.5
H52A C52 H52B 109.5
C49 C52 H52C 109.5
H52A C52 H52C 109.5
H52B C52 H52C 109.5
C55 C53 C47 109.1(4)
C55 C53 C54 108.8(4)
C47 C53 C54 112.6(4)
C55 C53 C56 110.0(4)
C47 C53 C56 110.0(4)
C54 C53 C56 106.3(4)
C53 C54 H54A 109.5
C53 C54 H54B 109.5
H54A C54 H54B 109.5
C53 C54 H54C 109.5
H54A C54 H54C 109.5
H54B C54 H54C 109.5
C53 C55 H55A 109.5
C53 C55 H55B 109.5
H55A C55 H55B 109.5
C53 C55 H55C 109.5
H55A C55 H55C 109.5
H55B C55 H55C 109.5
C53 C56 H56A 109.5
C53 C56 H56B 109.5
H56A C56 H56B 109.5
C53 C56 H56C 109.5
H56A C56 H56C 109.5
H56B C56 H56C 109.5

loop_
_geom_bond_atom_site_label_1
_geom_bond_atom_site_label_2
_geom_bond_distance
Hf1 O2 1.956(3)
Hf1 O3 2.009(3)
Hf1 O4 2.010(3)
Hf1 O1 2.037(3)
Hf1 N3 2.390(3)
Hf1 N8 2.435(3)
O1 C1 1.320(5)
C1 C2 1.404(5)
C1 C6 1.411(5)
I2 C32 2.093(4)
O2 C20 1.367(5)
C2 C3 1.380(6)
C2 I3 2.100(4)
O3 C29 1.334(5)
N3 C41 1.517(5)
N3 C35 1.522(5)
N3 C42 1.523(5)
C3 C4 1.379(6)
C3 H3 0.9500
I4 C30 2.099(4)
O4 C44 1.367(5)
C4 C5 1.384(5)
C4 I5 2.097(4)
N5 C35 1.443(5)
N5 C40 1.465(5)
N5 C36 1.473(5)
C5 C6 1.391(5)
C5 H5 0.9500
N6 C8 1.455(5)
N6 C7 1.456(5)
N6 C12 1.468(5)
C6 C7 1.504(5)
C7 N8 1.515(5)
C7 H7 1.0000
N8 C14 1.508(5)
N8 C13 1.527(5)
C8 C9 1.514(5)
C8 H8A 0.9900
C8 H8B 0.9900
C9 C10 1.538(6)
C9 H9A 0.9900
C9 H9B 0.9900
C10 C11 1.531(6)
C10 H10A 0.9900
C10 H10B 0.9900
C11 C12 1.519(5)
C11 H11A 0.9900
C11 H11B 0.9900
C12 C13 1.517(5)
C12 H12 1.0000
C13 H13A 0.9900
C13 H13B 0.9900
C14 C15 1.505(5)
C14 H14A 0.9900
C14 H14B 0.9900
C15 C16 1.372(6)
C15 C20 1.399(5)
C16 C17 1.393(5)
C16 H16 0.9500
C17 C18 1.395(5)
C17 C21 1.534(6)
C18 C19 1.397(5)
C18 H18 0.9500
C19 C20 1.403(5)
C19 C25 1.551(5)
C21 C22 1.525(6)
C21 C23 1.528(6)
C21 C24 1.559(6)
C22 H22A 0.9800
C22 H22B 0.9800
C22 H22C 0.9800
C23 H23A 0.9800
C23 H23B 0.9800
C23 H23C 0.9800
C24 H24A 0.9800
C24 H24B 0.9800
C24 H24C 0.9800
C25 C27 1.525(6)
C25 C26 1.540(6)
C25 C28 1.540(6)
C26 H26A 0.9800
C26 H26B 0.9800
C26 H26C 0.9800
C27 H27A 0.9800
C27 H27B 0.9800
C27 H27C 0.9800
C28 H28A 0.9800
C28 H28B 0.9800
C28 H28C 0.9800
C29 C30 1.393(5)
C29 C34 1.408(6)
C30 C31 1.386(6)
C31 C32 1.381(6)
C31 H31 0.9500
C32 C33 1.398(6)
C33 C34 1.389(5)
C33 H33 0.9500
C34 C35 1.503(5)
C35 H35 1.0000
C36 C37 1.525(6)
C36 H36A 0.9900
C36 H36B 0.9900
C37 C38 1.529(7)
C37 H37A 0.9900
C37 H37B 0.9900
C38 C39 1.526(7)
C38 H38A 0.9900
C38 H38B 0.9900
C39 C40 1.527(6)
C39 H39A 0.9900
C39 H39B 0.9900
C40 C41 1.516(6)
C40 H40 1.0000
C41 H41A 0.9900
C41 H41B 0.9900
C42 C43 1.495(5)
C42 H42A 0.9900
C42 H42B 0.9900
C43 C48 1.396(5)
C43 C44 1.399(6)
C44 C45 1.407(6)
C45 C46 1.386(6)
C45 C49 1.545(6)
C46 C47 1.385(6)
C46 H46 0.9500
C47 C48 1.393(6)
C47 C53 1.528(6)
C48 H48 0.9500
C49 C50 1.531(6)
C49 C51 1.539(6)
C49 C52 1.544(6)
C50 H50A 0.9800
C50 H50B 0.9800
C50 H50C 0.9800
C51 H51A 0.9800
C51 H51B 0.9800
C51 H51C 0.9800
C52 H52A 0.9800
C52 H52B 0.9800
C52 H52C 0.9800
C53 C55 1.518(7)
C53 C54 1.535(7)
C53 C56 1.535(7)
C54 H54A 0.9800
C54 H54B 0.9800
C54 H54C 0.9800
C55 H55A 0.9800
C55 H55B 0.9800
C55 H55C 0.9800
C56 H56A 0.9800
C56 H56B 0.9800
C56 H56C 0.9800

loop_
_geom_torsion_atom_site_label_1
_geom_torsion_atom_site_label_2
_geom_torsion_atom_site_label_3
_geom_torsion_atom_site_label_4
_geom_torsion
Hf1 O1 C1 C2 125.2(3)
Hf1 O1 C1 C6 -54.3(5)
O1 C1 C2 C3 -177.0(4)
C6 C1 C2 C3 2.5(6)
O1 C1 C2 I3 2.2(5)
C6 C1 C2 I3 -178.3(3)
C1 C2 C3 C4 -0.5(6)
I3 C2 C3 C4 -179.7(3)
C2 C3 C4 C5 -1.0(6)
C2 C3 C4 I5 178.1(3)
C3 C4 C5 C6 0.5(6)
I5 C4 C5 C6 -178.6(3)
C4 C5 C6 C1 1.5(6)
C4 C5 C6 C7 -173.6(3)
O1 C1 C6 C5 176.5(3)
C2 C1 C6 C5 -3.0(5)
O1 C1 C6 C7 -8.5(5)
C2 C1 C6 C7 172.0(3)
C8 N6 C7 C6 -61.8(4)
C12 N6 C7 C6 175.9(3)
C8 N6 C7 N8 170.8(3)
C12 N6 C7 N8 48.6(3)
C5 C6 C7 N6 105.1(4)
C1 C6 C7 N6 -70.0(5)
C5 C6 C7 N8 -136.3(4)
C1 C6 C7 N8 48.7(5)
N6 C7 N8 C14 -144.8(3)
C6 C7 N8 C14 90.7(4)
N6 C7 N8 C13 -28.0(3)
C6 C7 N8 C13 -152.6(3)
N6 C7 N8 Hf1 93.6(3)
C6 C7 N8 Hf1 -30.9(4)
C7 N6 C8 C9 -178.0(3)
C12 N6 C8 C9 -60.4(4)
N6 C8 C9 C10 56.8(5)
C8 C9 C10 C11 -54.2(5)
C9 C10 C11 C12 52.9(4)
C8 N6 C12 C13 -174.1(3)
C7 N6 C12 C13 -48.8(3)
C8 N6 C12 C11 61.5(4)
C7 N6 C12 C11 -173.3(3)
C10 C11 C12 N6 -56.5(4)
C10 C11 C12 C13 -171.3(3)
N6 C12 C13 N8 29.8(4)
C11 C12 C13 N8 150.6(3)
C14 N8 C13 C12 115.3(3)
C7 N8 C13 C12 -1.3(4)
Hf1 N8 C13 C12 -128.3(2)
C7 N8 C14 C15 -57.0(4)
C13 N8 C14 C15 -170.2(3)
Hf1 N8 C14 C15 71.3(3)
N8 C14 C15 C16 118.0(4)
N8 C14 C15 C20 -62.3(5)
C20 C15 C16 C17 -0.2(6)
C14 C15 C16 C17 179.6(4)
C15 C16 C17 C18 -3.6(6)
C15 C16 C17 C21 178.8(4)
C16 C17 C18 C19 3.5(6)
C21 C17 C18 C19 -179.0(4)
C17 C18 C19 C20 0.4(6)
C17 C18 C19 C25 179.4(4)
Hf1 O2 C20 C15 36.4(6)
Hf1 O2 C20 C19 -142.6(3)
C16 C15 C20 O2 -174.7(3)
C14 C15 C20 O2 5.6(5)
C16 C15 C20 C19 4.4(6)
C14 C15 C20 C19 -175.4(3)
C18 C19 C20 O2 174.6(3)
C25 C19 C20 O2 -4.4(6)
C18 C19 C20 C15 -4.4(6)
C25 C19 C20 C15 176.7(4)
C16 C17 C21 C22 73.3(5)
C18 C17 C21 C22 -104.1(4)
C16 C17 C21 C23 -165.3(4)
C18 C17 C21 C23 17.2(6)
C16 C17 C21 C24 -46.3(5)
C18 C17 C21 C24 136.3(4)
C18 C19 C25 C27 -112.5(4)
C20 C19 C25 C27 66.4(5)
C18 C19 C25 C26 7.2(6)
C20 C19 C25 C26 -173.9(4)
C18 C19 C25 C28 126.9(4)
C20 C19 C25 C28 -54.2(5)
Hf1 O3 C29 C30 -143.1(3)
Hf1 O3 C29 C34 35.9(6)
O3 C29 C30 C31 179.1(4)
C34 C29 C30 C31 0.0(6)
O3 C29 C30 I4 0.1(5)
C34 C29 C30 I4 -178.9(3)
C29 C30 C31 C32 -0.7(6)
I4 C30 C31 C32 178.2(3)
C30 C31 C32 C33 -0.2(6)
C30 C31 C32 I2 179.5(3)
C31 C32 C33 C34 1.7(6)
I2 C32 C33 C34 -177.9(3)
C32 C33 C34 C29 -2.4(6)
C32 C33 C34 C35 178.1(4)
O3 C29 C34 C33 -177.5(3)
C30 C29 C34 C33 1.5(5)
O3 C29 C34 C35 2.0(5)
C30 C29 C34 C35 -179.0(3)
C40 N5 C35 C34 171.6(3)
C36 N5 C35 C34 -71.1(4)
C40 N5 C35 N3 47.4(4)
C36 N5 C35 N3 164.6(3)
C33 C34 C35 N5 -4.4(5)
C29 C34 C35 N5 176.1(3)
C33 C34 C35 N3 116.1(4)
C29 C34 C35 N3 -63.3(4)
C41 N3 C35 N5 -29.7(4)
C42 N3 C35 N5 85.2(3)
Hf1 N3 C35 N5 -153.0(2)
C41 N3 C35 C34 -157.9(3)
C42 N3 C35 C34 -43.1(4)
Hf1 N3 C35 C34 78.7(3)
C35 N5 C36 C37 -177.5(3)
C40 N5 C36 C37 -64.0(4)
N5 C36 C37 C38 57.6(5)
C36 C37 C38 C39 -52.1(6)
C37 C38 C39 C40 51.7(6)
C35 N5 C40 C41 -45.5(4)
C36 N5 C40 C41 -168.2(3)
C35 N5 C40 C39 -170.8(3)
C36 N5 C40 C39 66.5(4)
C38 C39 C40 N5 -59.8(5)
C38 C39 C40 C41 -176.7(4)
N5 C40 C41 N3 26.6(4)
C39 C40 C41 N3 148.0(4)
C35 N3 C41 C40 1.4(4)
C42 N3 C41 C40 -117.2(3)
Hf1 N3 C41 C40 115.1(3)
C41 N3 C42 C43 -162.7(3)
C35 N3 C42 C43 85.3(4)
Hf1 N3 C42 C43 -31.8(4)
N3 C42 C43 C48 -131.2(4)
N3 C42 C43 C44 57.8(5)
Hf1 O4 C44 C43 -57.8(4)
Hf1 O4 C44 C45 122.1(3)
C48 C43 C44 O4 177.1(3)
C42 C43 C44 O4 -12.0(5)
C48 C43 C44 C45 -2.9(5)
C42 C43 C44 C45 168.0(3)
O4 C44 C45 C46 -177.3(3)
C43 C44 C45 C46 2.7(5)
O4 C44 C45 C49 4.6(6)
C43 C44 C45 C49 -175.4(3)
C44 C45 C46 C47 -1.2(6)
C49 C45 C46 C47 176.9(4)
C45 C46 C47 C48 -0.2(6)
C45 C46 C47 C53 -179.9(4)
C46 C47 C48 C43 0.0(6)
C53 C47 C48 C43 179.7(4)
C44 C43 C48 C47 1.5(6)
C42 C43 C48 C47 -169.6(3)
C46 C45 C49 C50 -118.9(4)
C44 C45 C49 C50 59.1(5)
C46 C45 C49 C51 119.2(4)
C44 C45 C49 C51 -62.8(5)
C46 C45 C49 C52 -1.4(6)
C44 C45 C49 C52 176.6(4)
C46 C47 C53 C55 63.7(6)
C48 C47 C53 C55 -116.0(5)
C46 C47 C53 C54 -175.3(4)
C48 C47 C53 C54 5.0(6)
C46 C47 C53 C56 -57.0(6)
C48 C47 C53 C56 123.3(5)
